data_1502552
loop_
_publ_author_name
'Smithen, Deborah A.'
'Cameron, T. Stanley'
'Thompson, Alison'

_publ_section_title
;
 One-pot synthesis of asymmetric annulated bis(pyrrole)s.
;
_journal_issue 21
_journal_name_full 'Organic letters'
_journal_page_first 5846
_journal_page_last 5849
_journal_paper_doi 10.1021/ol202457n
_journal_volume 13
_journal_year 2011
_chemical_formula_moiety 'C24 H34 N2 O4 '
_chemical_formula_sum 'C24 H34 N2 O4'
_chemical_formula_weight 414.54
_space_group_IT_number 14
_symmetry_cell_setting monoclinic
_symmetry_Int_Tables_number 14
_symmetry_space_group_name_Hall '-P 2yn'
_symmetry_space_group_name_H-M 'P 1 21/n 1'
_cell_angle_alpha 90.0000
_cell_angle_beta 94.137(4)
_cell_angle_gamma 90.0000
_cell_formula_units_Z 4
_cell_length_a 12.705(10)
_cell_length_b 9.521(6)
_cell_length_c 19.280(4)
_cell_measurement_reflns_used 89
_cell_measurement_temperature 213.1
_cell_measurement_theta_max 35.6
_cell_measurement_theta_min 2.0
_cell_volume 2326(2)
_computing_cell_refinement PROCESS
_computing_data_collection PROCESS
_computing_data_reduction CrystalStructure
_computing_publication_material 'CrystalStructure 3.8'
_computing_structure_refinement CRYSTALS
_computing_structure_solution SHELXS97
_diffrn_ambient_temperature 213.1
_diffrn_detector_area_resol_mean 10.00
_diffrn_measured_fraction_theta_full 0.964
_diffrn_measured_fraction_theta_max 0.771
_diffrn_measurement_device_type 'Rigaku RAXIS-UNKNOWN'
_diffrn_measurement_method \w
_diffrn_radiation_type 'Mo K\a'
_diffrn_radiation_wavelength 0.71070
_diffrn_reflns_av_R_equivalents 0.053
_diffrn_reflns_limit_h_max 20
_diffrn_reflns_limit_h_min -20
_diffrn_reflns_limit_k_max 10
_diffrn_reflns_limit_k_min -15
_diffrn_reflns_limit_l_max 25
_diffrn_reflns_limit_l_min -30
_diffrn_reflns_number 16495
_diffrn_reflns_theta_full 26.75
_diffrn_reflns_theta_max 35.65
_exptl_absorpt_coefficient_mu 0.080
_exptl_absorpt_correction_type none
_exptl_crystal_colour pale-yellow
_exptl_crystal_density_diffrn 1.184
_exptl_crystal_density_method 'not measured'
_exptl_crystal_description needle
_exptl_crystal_F_000 896.00
_exptl_crystal_size_max 0.19
_exptl_crystal_size_mid 0.08
_exptl_crystal_size_min 0.03
_refine_diff_density_max 0.37
_refine_diff_density_min -0.21
_refine_ls_extinction_method none
_refine_ls_goodness_of_fit_ref 1.127
_refine_ls_hydrogen_treatment refall
_refine_ls_number_parameters 231
_refine_ls_number_reflns 2200
_refine_ls_R_factor_gt 0.0596
_refine_ls_shift/su_max 0.0039
_refine_ls_structure_factor_coef F
_refine_ls_weighting_details
;
    Chebychev polynomial with 3 parameters (Carruthers & Watkin, 1979)
    10.8588    -3.3500    9.4057
;
_refine_ls_weighting_scheme calc
_refine_ls_wR_factor_ref 0.0674
_reflns_number_gt 2200
_reflns_number_total 4762
_reflns_threshold_expression F^2^>2.0\s(F^2^)
_cod_data_source_file ol202457n_si_001.cif
_cod_data_source_block '__Deb1'
_cod_original_formula_sum 'C24 H34 N2 O4 '
_cod_database_code 1502552

loop_
_symmetry_equiv_pos_site_id
_symmetry_equiv_pos_as_xyz
1 +X,+Y,+Z
2 1/2-X,1/2+Y,1/2-Z
3 -X,-Y,-Z
4 1/2+X,1/2-Y,1/2+Z

loop_
_atom_site_label
_atom_site_type_symbol
_atom_site_fract_x
_atom_site_fract_y
_atom_site_fract_z
_atom_site_U_iso_or_equiv
_atom_site_adp_type
_atom_site_occupancy
_atom_site_symmetry_multiplicity
_atom_site_calc_flag
_atom_site_refinement_flags
O2 O 1.1021(3) 0.1486(2) 0.38308(14) 0.0848(9) Uani 1.00 1 d .
O3 O 0.8506(2) 0.8330(2) -0.12629(15) 0.0743(8) Uani 1.00 1 d .
O4 O 0.7536(2) 0.7256(2) -0.05123(13) 0.0633(7) Uani 1.00 1 d .
O11 O 1.1757(4) 0.3532(7) 0.3923(4) 0.085(2) Uani 0.63 1 d P
O12 O 1.1164(12) 0.3624(11) 0.4202(5) 0.093(3) Uani 0.37 1 d P
N1 N 1.00363(18) 0.6772(2) 0.24344(12) 0.0375(5) Uiso 1.00 1 d .
N2 N 1.0760(2) 0.8622(2) 0.09101(13) 0.0425(6) Uiso 1.00 1 d .
C1 C 1.0622(2) 0.5560(3) 0.24043(15) 0.0384(6) Uiso 1.00 1 d .
C2 C 1.0210(2) 0.4628(3) 0.28623(17) 0.0464(7) Uiso 1.00 1 d .
C3 C 0.9360(2) 0.5306(3) 0.31837(16) 0.0478(7) Uiso 1.00 1 d .
C4 C 0.9279(2) 0.6626(3) 0.28986(16) 0.0424(7) Uiso 1.00 1 d .
C5 C 0.8626(2) 0.7942(3) 0.29302(17) 0.0502(9) Uani 1.00 1 d .
C6 C 0.8984(2) 0.8770(3) 0.22868(18) 0.0486(9) Uani 1.00 1 d .
C7 C 1.0049(2) 0.8134(3) 0.20748(15) 0.0396(7) Uani 1.00 1 d .
C8 C 1.0051(2) 0.7939(3) 0.12977(15) 0.0392(6) Uiso 1.00 1 d .
C9 C 0.9434(2) 0.7102(3) 0.08533(16) 0.0420(7) Uiso 1.00 1 d .
C10 C 0.9796(2) 0.7296(3) 0.01725(16) 0.0418(6) Uiso 1.00 1 d .
C11 C 1.0607(2) 0.8252(3) 0.02270(16) 0.0439(7) Uiso 1.00 1 d .
C12 C 1.1535(2) 0.5436(3) 0.19688(17) 0.0509(9) Uani 1.00 1 d .
C13 C 1.0531(3) 0.3117(3) 0.29695(19) 0.0567(10) Uani 1.00 1 d .
C14 C 1.1089(3) 0.2803(3) 0.3661(2) 0.0576(10) Uani 1.00 1 d .
C15 C 1.1559(5) 0.1060(4) 0.4475(2) 0.1006(18) Uani 1.00 1 d .
C16 C 0.8743(3) 0.4700(4) 0.37520(19) 0.0645(11) Uani 1.00 1 d .
C17 C 0.8865(3) 0.8740(4) 0.3607(2) 0.0697(12) Uani 1.00 1 d .
C18 C 0.7436(2) 0.7639(4) 0.2838(2) 0.0660(11) Uani 1.00 1 d .
C19 C 1.0991(2) 0.9001(3) 0.23620(17) 0.0515(9) Uani 1.00 1 d .
C20 C 0.8565(2) 0.6126(3) 0.10411(18) 0.0524(9) Uani 1.00 1 d .
C21 C 0.9332(2) 0.6628(3) -0.04903(17) 0.0523(9) Uani 1.00 1 d .
C22 C 0.8435(2) 0.7492(3) -0.08079(16) 0.0483(9) Uani 1.00 1 d .
C23 C 0.6639(3) 0.8105(4) -0.0752(2) 0.0793(14) Uani 1.00 1 d .
C24 C 1.1254(2) 0.8871(4) -0.03105(17) 0.0555(10) Uani 1.00 1 d .
H1 H 1.1300 0.9281 0.1085 0.051 Uiso 1.00 1 c R
H2 H 0.9087 0.9723 0.2411 0.058 Uiso 1.00 1 c R
H3 H 0.8462 0.8698 0.1910 0.058 Uiso 1.00 1 c R
H4 H 1.1391 0.5922 0.1543 0.062 Uiso 1.00 1 c R
H5 H 1.1653 0.4471 0.1879 0.062 Uiso 1.00 1 c R
H6 H 1.2146 0.5825 0.2211 0.062 Uiso 1.00 1 c R
H7 H 0.9914 0.2561 0.2928 0.068 Uiso 1.00 1 c R
H8 H 1.0983 0.2876 0.2619 0.068 Uiso 1.00 1 c R
H9 H 1.1045 0.0936 0.4811 0.123 Uiso 1.00 1 c R
H10 H 1.2042 0.1770 0.4636 0.123 Uiso 1.00 1 c R
H11 H 1.1914 0.0210 0.4414 0.123 Uiso 1.00 1 c R
H12 H 0.9063 0.4986 0.4205 0.079 Uiso 1.00 1 c R
H13 H 0.8743 0.3682 0.3724 0.079 Uiso 1.00 1 c R
H14 H 0.8023 0.5042 0.3700 0.079 Uiso 1.00 1 c R
H15 H 0.9560 0.9118 0.3610 0.085 Uiso 1.00 1 c R
H16 H 0.8374 0.9485 0.3639 0.085 Uiso 1.00 1 c R
H17 H 0.8823 0.8124 0.3990 0.085 Uiso 1.00 1 c R
H18 H 0.7230 0.7111 0.3232 0.080 Uiso 1.00 1 c R
H19 H 0.7241 0.7110 0.2447 0.080 Uiso 1.00 1 c R
H20 H 0.7054 0.8503 0.2821 0.080 Uiso 1.00 1 c R
H21 H 1.0935 0.9182 0.2840 0.062 Uiso 1.00 1 c R
H22 H 1.1632 0.8488 0.2307 0.062 Uiso 1.00 1 c R
H23 H 1.1013 0.9853 0.2112 0.062 Uiso 1.00 1 c R
H24 H 0.7956 0.6652 0.1116 0.064 Uiso 1.00 1 c R
H25 H 0.8411 0.5482 0.0664 0.064 Uiso 1.00 1 c R
H26 H 0.8784 0.5605 0.1445 0.064 Uiso 1.00 1 c R
H27 H 0.9867 0.6544 -0.0810 0.063 Uiso 1.00 1 c R
H28 H 0.9081 0.5723 -0.0382 0.063 Uiso 1.00 1 c R
H29 H 0.6766 0.9066 -0.0640 0.095 Uiso 1.00 1 c R
H30 H 0.6038 0.7790 -0.0530 0.095 Uiso 1.00 1 c R
H31 H 0.6512 0.8008 -0.1241 0.095 Uiso 1.00 1 c R
H32 H 1.0846 0.9543 -0.0578 0.069 Uiso 1.00 1 c R
H33 H 1.1473 0.8148 -0.0608 0.069 Uiso 1.00 1 c R
H34 H 1.1857 0.9319 -0.0090 0.069 Uiso 1.00 1 c R

loop_
_atom_site_aniso_label
_atom_site_aniso_U_11
_atom_site_aniso_U_22
_atom_site_aniso_U_33
_atom_site_aniso_U_12
_atom_site_aniso_U_13
_atom_site_aniso_U_23
O2 0.149(2) 0.0512(15) 0.0512(15) -0.0003(16) -0.0168(17) 0.0099(12)
O3 0.0938(19) 0.0665(16) 0.0614(16) -0.0086(14) -0.0037(14) 0.0191(14)
O4 0.0589(15) 0.0686(16) 0.0610(14) 0.0021(13) -0.0054(12) 0.0124(12)
O11 0.079(3) 0.071(3) 0.099(5) -0.014(3) -0.041(3) 0.015(3)
O12 0.158(11) 0.050(4) 0.064(6) 0.013(7) -0.037(6) -0.009(4)
C5 0.0498(18) 0.059(2) 0.0421(16) 0.0058(16) 0.0068(14) -0.0001(15)
C6 0.0527(18) 0.0448(18) 0.0477(18) 0.0115(14) 0.0004(15) -0.0005(14)
C7 0.0423(16) 0.0409(16) 0.0358(15) -0.0027(13) 0.0038(12) 0.0054(13)
C12 0.0537(19) 0.0559(19) 0.0422(16) 0.0079(16) -0.0019(15) -0.0001(15)
C13 0.068(2) 0.0449(19) 0.056(2) -0.0007(17) -0.0053(17) 0.0053(16)
C14 0.065(2) 0.0417(18) 0.064(2) 0.0025(17) -0.0136(18) 0.0019(17)
C15 0.173(5) 0.065(2) 0.061(2) 0.015(3) -0.010(3) 0.014(2)
C16 0.067(2) 0.078(2) 0.0481(19) -0.013(2) 0.0022(17) 0.0200(19)
C17 0.082(2) 0.074(2) 0.054(2) 0.016(2) 0.008(2) -0.0115(19)
C18 0.050(2) 0.084(2) 0.065(2) 0.0109(19) 0.0075(17) 0.007(2)
C19 0.062(2) 0.0515(19) 0.0405(16) -0.0101(16) -0.0023(15) -0.0058(14)
C20 0.0543(19) 0.0486(19) 0.0527(19) -0.0128(15) -0.0063(16) 0.0038(15)
C21 0.064(2) 0.0529(19) 0.0393(17) 0.0001(17) -0.0005(15) -0.0050(15)
C22 0.068(2) 0.0422(17) 0.0329(15) -0.0101(16) -0.0079(15) 0.0001(14)
C23 0.059(2) 0.084(2) 0.093(3) 0.005(2) -0.013(2) 0.011(2)
C24 0.057(2) 0.070(2) 0.0395(17) -0.0035(17) 0.0040(16) 0.0057(16)

loop_
_atom_type_symbol
_atom_type_description
_atom_type_scat_dispersion_real
_atom_type_scat_dispersion_imag
_atom_type_scat_source
C C 0.003 0.002
;
International Tables for Crystallography
(1992, Vol. C, Tables 4.2.6.8 and 6.1.1.4)
;
H H 0.000 0.000
;
International Tables for Crystallography
(1992, Vol. C, Table 6.1.1.4)
;
N N 0.006 0.003
;
International Tables for Crystallography
(1992, Vol. C, Tables 4.2.6.8 and 6.1.1.4)
;
O O 0.011 0.006
;
International Tables for Crystallography
(1992, Vol. C, Tables 4.2.6.8 and 6.1.1.4)
;

loop_
_geom_angle_atom_site_label_1
_geom_angle_atom_site_label_2
_geom_angle_atom_site_label_3
_geom_angle
_geom_angle_publ_flag
C(14) O(2) C(15) 117.1(3) yes
C(22) O(4) C(23) 116.7(2) yes
O(12) O(11) C(14) 74.0(8) yes
O(11) O(12) C(14) 60.7(7) yes
C(1) N(1) C(4) 110.5(2) yes
C(1) N(1) C(7) 134.0(2) yes
C(4) N(1) C(7) 115.4(2) yes
C(8) N(2) C(11) 110.5(2) yes
N(1) C(1) C(2) 106.3(2) yes
N(1) C(1) C(12) 122.5(2) yes
C(2) C(1) C(12) 131.1(2) yes
C(1) C(2) C(3) 108.5(2) yes
C(1) C(2) C(13) 126.2(3) yes
C(3) C(2) C(13) 125.1(3) yes
C(2) C(3) C(4) 106.0(2) yes
C(2) C(3) C(16) 126.0(3) yes
C(4) C(3) C(16) 127.9(3) yes
N(1) C(4) C(3) 108.6(2) yes
N(1) C(4) C(5) 111.0(2) yes
C(3) C(4) C(5) 140.5(3) yes
C(4) C(5) C(6) 101.2(2) yes
C(4) C(5) C(17) 111.9(2) yes
C(4) C(5) C(18) 112.3(2) yes
C(6) C(5) C(17) 112.2(2) yes
C(6) C(5) C(18) 110.1(2) yes
C(17) C(5) C(18) 109.0(3) yes
C(5) C(6) C(7) 108.6(2) yes
N(1) C(7) C(6) 100.3(2) yes
N(1) C(7) C(8) 111.1(2) yes
N(1) C(7) C(19) 109.9(2) yes
C(6) C(7) C(8) 111.8(2) yes
C(6) C(7) C(19) 111.6(2) yes
C(8) C(7) C(19) 111.6(2) yes
N(2) C(8) C(7) 122.0(2) yes
N(2) C(8) C(9) 107.6(2) yes
C(7) C(8) C(9) 130.4(2) yes
C(8) C(9) C(10) 106.9(2) yes
C(8) C(9) C(20) 127.1(2) yes
C(10) C(9) C(20) 126.0(2) yes
C(9) C(10) C(11) 107.7(2) yes
C(9) C(10) C(21) 126.1(2) yes
C(11) C(10) C(21) 126.1(2) yes
N(2) C(11) C(10) 107.4(2) yes
N(2) C(11) C(24) 121.5(2) yes
C(10) C(11) C(24) 131.1(2) yes
C(2) C(13) C(14) 114.8(2) yes
O(2) C(14) O(11) 121.2(4) yes
O(2) C(14) O(12) 112.3(5) yes
O(2) C(14) C(13) 112.4(3) yes
O(11) C(14) O(12) 45.2(7) yes
O(11) C(14) C(13) 123.0(4) yes
O(12) C(14) C(13) 126.7(5) yes
C(10) C(21) C(22) 110.7(2) yes
O(3) C(22) O(4) 122.7(3) yes
O(3) C(22) C(21) 124.7(3) yes
O(4) C(22) C(21) 112.5(2) yes
C(8) N(2) H(1) 126.2 no
C(11) N(2) H(1) 123.4 no
C(5) C(6) H(2) 108.9 no
C(5) C(6) H(3) 110.1 no
C(7) C(6) H(2) 109.4 no
C(7) C(6) H(3) 110.0 no
H(2) C(6) H(3) 109.8 no
C(1) C(12) H(4) 109.9 no
C(1) C(12) H(5) 108.7 no
C(1) C(12) H(6) 109.5 no
H(4) C(12) H(5) 109.7 no
H(4) C(12) H(6) 109.6 no
H(5) C(12) H(6) 109.5 no
C(2) C(13) H(7) 108.0 no
C(2) C(13) H(8) 107.8 no
C(14) C(13) H(7) 107.6 no
C(14) C(13) H(8) 108.4 no
H(7) C(13) H(8) 110.2 no
O(2) C(15) H(9) 108.4 no
O(2) C(15) H(10) 109.8 no
O(2) C(15) H(11) 109.9 no
H(9) C(15) H(10) 108.6 no
H(9) C(15) H(11) 109.6 no
H(10) C(15) H(11) 110.5 no
C(3) C(16) H(12) 109.8 no
C(3) C(16) H(13) 109.9 no
C(3) C(16) H(14) 109.5 no
H(12) C(16) H(13) 109.1 no
H(12) C(16) H(14) 109.1 no
H(13) C(16) H(14) 109.5 no
C(5) C(17) H(15) 108.7 no
C(5) C(17) H(16) 109.7 no
C(5) C(17) H(17) 109.9 no
H(15) C(17) H(16) 109.2 no
H(15) C(17) H(17) 109.5 no
H(16) C(17) H(17) 109.8 no
C(5) C(18) H(18) 109.2 no
C(5) C(18) H(19) 113.5 no
C(5) C(18) H(20) 109.6 no
H(18) C(18) H(19) 106.7 no
H(18) C(18) H(20) 108.1 no
H(19) C(18) H(20) 109.5 no
C(7) C(19) H(21) 109.9 no
C(7) C(19) H(22) 109.5 no
C(7) C(19) H(23) 109.3 no
H(21) C(19) H(22) 109.0 no
H(21) C(19) H(23) 110.3 no
H(22) C(19) H(23) 108.9 no
C(9) C(20) H(24) 109.4 no
C(9) C(20) H(25) 108.9 no
C(9) C(20) H(26) 110.1 no
H(24) C(20) H(25) 109.3 no
H(24) C(20) H(26) 110.4 no
H(25) C(20) H(26) 108.7 no
C(10) C(21) H(27) 109.3 no
C(10) C(21) H(28) 108.3 no
C(22) C(21) H(27) 109.8 no
C(22) C(21) H(28) 109.3 no
H(27) C(21) H(28) 109.4 no
O(4) C(23) H(29) 110.4 no
O(4) C(23) H(30) 108.7 no
O(4) C(23) H(31) 109.7 no
H(29) C(23) H(30) 109.3 no
H(29) C(23) H(31) 109.3 no
H(30) C(23) H(31) 109.4 no
C(11) C(24) H(32) 109.7 no
C(11) C(24) H(33) 109.4 no
C(11) C(24) H(34) 109.5 no
H(32) C(24) H(33) 109.4 no
H(32) C(24) H(34) 109.4 no
H(33) C(24) H(34) 109.5 no

loop_
_geom_bond_atom_site_label_1
_geom_bond_atom_site_label_2
_geom_bond_distance
_geom_bond_publ_flag
O(2) C(14) 1.301(4) yes
O(2) C(15) 1.432(5) yes
O(3) C(22) 1.194(4) yes
O(4) C(22) 1.331(4) yes
O(4) C(23) 1.445(4) yes
O(11) O(12) 0.961(15) yes
O(11) C(14) 1.181(7) yes
O(12) C(14) 1.301(11) yes
N(1) C(1) 1.376(3) yes
N(1) C(4) 1.368(3) yes
N(1) C(7) 1.471(3) yes
N(2) C(8) 1.374(3) yes
N(2) C(11) 1.364(3) yes
C(1) C(2) 1.382(4) yes
C(1) C(12) 1.485(4) yes
C(2) C(3) 1.437(4) yes
C(2) C(13) 1.505(4) yes
C(3) C(4) 1.373(4) yes
C(3) C(16) 1.507(5) yes
C(4) C(5) 1.506(4) yes
C(5) C(6) 1.564(4) yes
C(5) C(17) 1.522(5) yes
C(5) C(18) 1.537(4) yes
C(6) C(7) 1.562(4) yes
C(7) C(8) 1.510(4) yes
C(7) C(19) 1.525(4) yes
C(8) C(9) 1.374(4) yes
C(9) C(10) 1.434(4) yes
C(9) C(20) 1.507(4) yes
C(10) C(11) 1.373(4) yes
C(10) C(21) 1.509(4) yes
C(11) C(24) 1.490(4) yes
C(13) C(14) 1.494(5) yes
C(21) C(22) 1.501(4) yes
N(2) H(1) 0.973 no
C(6) H(2) 0.946 no
C(6) H(3) 0.951 no
C(12) H(4) 0.948 no
C(12) H(5) 0.949 no
C(12) H(6) 0.951 no
C(13) H(7) 0.944 no
C(13) H(8) 0.946 no
C(15) H(9) 0.960 no
C(15) H(10) 0.950 no
C(15) H(11) 0.938 no
C(16) H(12) 0.975 no
C(16) H(13) 0.970 no
C(16) H(14) 0.969 no
C(17) H(15) 0.953 no
C(17) H(16) 0.950 no
C(17) H(17) 0.947 no
C(18) H(18) 0.961 no
C(18) H(19) 0.927 no
C(18) H(20) 0.955 no
C(19) H(21) 0.945 no
C(19) H(22) 0.961 no
C(19) H(23) 0.946 no
C(20) H(24) 0.941 no
C(20) H(25) 0.961 no
C(20) H(26) 0.948 no
C(21) H(27) 0.953 no
C(21) H(28) 0.947 no
C(23) H(29) 0.951 no
C(23) H(30) 0.950 no
C(23) H(31) 0.951 no
C(24) H(32) 0.951 no
C(24) H(33) 0.950 no
C(24) H(34) 0.950 no

loop_
_geom_contact_atom_site_label_1
_geom_contact_atom_site_label_2
_geom_contact_distance
_geom_contact_site_symmetry_2
O(3) N(2) 3.109(3) 3_775
O(3) C(19) 3.399(4) 3_775
O(4) C(15) 3.392(5) 4_454
O(11) N(2) 3.149(6) 2_745
O(11) C(23) 3.269(8) 4_565
O(11) C(24) 3.560(7) 2_745
O(12) C(23) 3.173(11) 4_565
N(2) O(3) 3.109(3) 3_775
N(2) O(11) 3.149(6) 2_755
C(12) C(19) 3.581(4) 2_745
C(12) C(21) 3.571(4) 3_765
C(12) C(22) 3.578(4) 3_765
C(15) O(4) 3.392(5) 4_555
C(19) O(3) 3.399(4) 3_775
C(19) C(12) 3.581(4) 2_755
C(21) C(12) 3.571(4) 3_765
C(22) C(12) 3.578(4) 3_765
C(23) O(11) 3.269(8) 4_464
C(23) O(12) 3.173(11) 4_464
C(24) O(11) 3.560(7) 2_755
O(2) H(4) 3.459 2_745
O(2) H(6) 3.245 2_745
O(2) H(15) 2.931 1_545
O(2) H(21) 2.906 1_545
O(3) H(1) 2.311 3_775
O(3) H(5) 2.920 3_765
O(3) H(6) 3.400 4_464
O(3) H(8) 2.969 3_765
O(3) H(23) 2.488 3_775
O(3) H(34) 3.493 3_775
O(4) H(5) 3.331 3_765
O(4) H(11) 2.478 4_454
O(4) H(34) 3.528 3_775
O(11) H(1) 2.571 2_745
O(11) H(4) 3.581 2_745
O(11) H(22) 3.242 2_745
O(11) H(29) 2.437 4_565
O(11) H(31) 3.322 4_565
O(11) H(34) 2.855 2_745
O(12) H(1) 3.367 2_745
O(12) H(12) 3.377 3_766
O(12) H(29) 2.341 4_565
O(12) H(30) 3.459 4_565
O(12) H(31) 3.356 4_565
O(12) H(34) 3.012 2_745
N(1) H(31) 3.064 4_565
N(2) H(10) 3.528 2_755
N(2) H(32) 2.728 3_775
C(1) H(31) 3.087 4_565
C(2) H(20) 3.257 2_645
C(2) H(31) 3.222 4_565
C(3) H(20) 3.070 2_645
C(3) H(31) 3.293 4_565
C(4) H(31) 3.201 4_565
C(6) H(14) 3.301 2_655
C(6) H(19) 3.594 2_655
C(8) H(32) 2.957 3_775
C(9) H(27) 3.585 3_765
C(9) H(28) 3.444 3_765
C(9) H(32) 3.254 3_775
C(10) H(28) 3.221 3_765
C(10) H(32) 3.230 3_775
C(11) H(10) 3.297 2_755
C(11) H(32) 2.908 3_775
C(12) H(11) 3.434 2_755
C(12) H(21) 3.423 2_745
C(12) H(22) 3.217 2_745
C(12) H(23) 3.515 2_745
C(12) H(27) 3.338 3_765
C(12) H(28) 3.293 3_765
C(13) H(20) 3.538 2_645
C(13) H(23) 3.593 1_545
C(14) H(6) 3.456 2_745
C(14) H(29) 3.357 4_565
C(15) H(4) 3.376 2_745
C(15) H(15) 3.469 1_545
C(15) H(17) 3.132 3_766
C(15) H(25) 3.488 4_555
C(16) H(3) 3.141 2_645
C(16) H(19) 3.545 2_645
C(16) H(20) 3.328 2_645
C(16) H(34) 3.518 4_465
C(17) H(9) 3.059 3_766
C(17) H(30) 3.442 4_565
C(18) H(2) 3.398 2_645
C(18) H(7) 3.235 2_655
C(18) H(13) 3.414 2_655
C(18) H(26) 3.549 2_655
C(18) H(33) 3.401 4_465
C(19) H(5) 3.267 2_755
C(19) H(6) 3.003 2_755
C(19) H(31) 3.330 4_565
C(20) H(16) 3.019 2_645
C(20) H(20) 3.452 2_645
C(20) H(27) 3.280 3_765
C(21) H(4) 3.255 3_765
C(21) H(5) 3.057 3_765
C(21) H(11) 3.529 4_454
C(21) H(25) 3.537 3_765
C(21) H(28) 3.379 3_765
C(22) H(1) 3.140 3_775
C(22) H(4) 3.560 3_765
C(22) H(5) 2.781 3_765
C(22) H(11) 3.264 4_454
C(22) H(34) 3.528 3_775
C(23) H(11) 3.188 4_454
C(23) H(15) 3.536 4_464
C(23) H(21) 3.545 4_464
C(23) H(34) 3.443 3_775
C(24) H(10) 3.159 2_755
C(24) H(14) 3.222 4_564
C(24) H(18) 3.289 4_564
C(24) H(29) 3.590 3_775
H(1) O(3) 2.311 3_775
H(1) O(11) 2.571 2_755
H(1) O(12) 3.367 2_755
H(1) C(22) 3.140 3_775
H(1) H(10) 3.538 2_755
H(1) H(29) 3.091 3_775
H(1) H(32) 3.043 3_775
H(2) C(18) 3.398 2_655
H(2) H(7) 3.041 1_565
H(2) H(14) 3.323 2_655
H(2) H(18) 3.035 2_655
H(2) H(19) 2.855 2_655
H(3) C(16) 3.141 2_655
H(3) H(13) 2.975 2_655
H(3) H(14) 2.502 2_655
H(3) H(18) 3.373 2_655
H(3) H(32) 3.240 3_775
H(4) O(2) 3.459 2_755
H(4) O(11) 3.581 2_755
H(4) C(15) 3.376 2_755
H(4) C(21) 3.255 3_765
H(4) C(22) 3.560 3_765
H(4) H(10) 3.232 2_755
H(4) H(11) 3.013 2_755
H(4) H(27) 3.120 3_765
H(4) H(28) 2.762 3_765
H(5) O(3) 2.920 3_765
H(5) O(4) 3.331 3_765
H(5) C(19) 3.267 2_745
H(5) C(21) 3.057 3_765
H(5) C(22) 2.781 3_765
H(5) H(11) 3.267 2_755
H(5) H(21) 3.086 2_745
H(5) H(22) 2.757 2_745
H(5) H(23) 3.447 2_745
H(5) H(27) 2.886 3_765
H(5) H(28) 2.973 3_765
H(5) H(31) 3.596 3_765
H(6) O(2) 3.245 2_755
H(6) O(3) 3.400 4_565
H(6) C(14) 3.456 2_755
H(6) C(19) 3.003 2_745
H(6) H(8) 3.076 2_755
H(6) H(11) 3.482 2_755
H(6) H(21) 2.905 2_745
H(6) H(22) 2.833 2_745
H(6) H(23) 2.755 2_745
H(6) H(31) 3.337 4_565
H(7) C(18) 3.235 2_645
H(7) H(2) 3.041 1_545
H(7) H(15) 3.573 1_545
H(7) H(18) 3.424 2_645
H(7) H(19) 2.813 2_645
H(7) H(20) 2.935 2_645
H(7) H(21) 3.478 1_545
H(7) H(23) 3.375 1_545
H(8) O(3) 2.969 3_765
H(8) H(6) 3.076 2_745
H(8) H(21) 3.544 1_545
H(8) H(22) 3.079 2_745
H(8) H(23) 3.040 1_545
H(9) C(17) 3.059 3_766
H(9) H(9) 3.323 3_756
H(9) H(15) 3.360 1_545
H(9) H(15) 3.193 3_766
H(9) H(16) 3.052 3_766
H(9) H(17) 2.473 3_766
H(9) H(25) 3.584 4_555
H(9) H(30) 3.545 2_645
H(10) N(2) 3.528 2_745
H(10) C(11) 3.297 2_745
H(10) C(24) 3.159 2_745
H(10) H(1) 3.538 2_745
H(10) H(4) 3.232 2_745
H(10) H(17) 2.942 3_766
H(10) H(25) 3.324 4_555
H(10) H(28) 3.516 4_555
H(10) H(33) 2.878 2_745
H(10) H(34) 2.904 2_745
H(11) O(4) 2.478 4_555
H(11) C(12) 3.434 2_745
H(11) C(21) 3.529 4_555
H(11) C(22) 3.264 4_555
H(11) C(23) 3.188 4_555
H(11) H(4) 3.013 2_745
H(11) H(5) 3.267 2_745
H(11) H(6) 3.482 2_745
H(11) H(15) 3.429 1_545
H(11) H(21) 3.342 1_545
H(11) H(25) 3.032 4_555
H(11) H(28) 2.892 4_555
H(11) H(30) 3.070 4_555
H(11) H(31) 3.339 4_555
H(12) O(12) 3.377 3_766
H(12) H(29) 3.156 2_645
H(12) H(29) 3.542 4_565
H(12) H(30) 3.311 2_645
H(12) H(30) 3.295 4_565
H(12) H(34) 3.270 4_465
H(13) C(18) 3.414 2_645
H(13) H(3) 2.975 2_645
H(13) H(19) 2.914 2_645
H(13) H(20) 3.081 2_645
H(13) H(24) 2.931 2_645
H(13) H(30) 3.575 2_645
H(14) C(6) 3.301 2_645
H(14) C(24) 3.222 4_465
H(14) H(2) 3.323 2_645
H(14) H(3) 2.502 2_645
H(14) H(19) 3.562 2_645
H(14) H(20) 3.274 2_645
H(14) H(24) 3.486 2_645
H(14) H(32) 3.209 4_465
H(14) H(33) 3.001 4_465
H(14) H(34) 2.916 4_465
H(15) O(2) 2.931 1_565
H(15) C(15) 3.469 1_565
H(15) C(23) 3.536 4_565
H(15) H(7) 3.573 1_565
H(15) H(9) 3.360 1_565
H(15) H(9) 3.193 3_766
H(15) H(11) 3.429 1_565
H(15) H(30) 3.021 4_565
H(15) H(31) 3.198 4_565
H(16) C(20) 3.019 2_655
H(16) H(9) 3.052 3_766
H(16) H(19) 3.317 2_655
H(16) H(24) 2.731 2_655
H(16) H(25) 2.880 2_655
H(16) H(26) 2.935 2_655
H(17) C(15) 3.132 3_766
H(17) H(9) 2.473 3_766
H(17) H(10) 2.942 3_766
H(17) H(30) 3.026 4_565
H(17) H(33) 3.365 4_465
H(18) C(24) 3.289 4_465
H(18) H(2) 3.035 2_645
H(18) H(3) 3.373 2_645
H(18) H(7) 3.424 2_655
H(18) H(32) 3.380 4_465
H(18) H(33) 2.511 4_465
H(18) H(34) 3.574 4_465
H(19) C(6) 3.594 2_645
H(19) C(16) 3.545 2_655
H(19) H(2) 2.855 2_645
H(19) H(7) 2.813 2_655
H(19) H(13) 2.914 2_655
H(19) H(14) 3.562 2_655
H(19) H(16) 3.317 2_645
H(19) H(20) 3.596 2_645
H(20) C(2) 3.257 2_655
H(20) C(3) 3.070 2_655
H(20) C(13) 3.538 2_655
H(20) C(16) 3.328 2_655
H(20) C(20) 3.452 2_655
H(20) H(7) 2.935 2_655
H(20) H(13) 3.081 2_655
H(20) H(14) 3.274 2_655
H(20) H(19) 3.596 2_655
H(20) H(25) 3.562 2_655
H(20) H(26) 2.712 2_655
H(20) H(33) 3.538 4_465
H(21) O(2) 2.906 1_565
H(21) C(12) 3.423 2_755
H(21) C(23) 3.545 4_565
H(21) H(5) 3.086 2_755
H(21) H(6) 2.905 2_755
H(21) H(7) 3.478 1_565
H(21) H(8) 3.544 1_565
H(21) H(11) 3.342 1_565
H(21) H(31) 2.799 4_565
H(22) O(11) 3.242 2_755
H(22) C(12) 3.217 2_755
H(22) H(5) 2.757 2_755
H(22) H(6) 2.833 2_755
H(22) H(8) 3.079 2_755
H(22) H(31) 3.154 4_565
H(23) O(3) 2.488 3_775
H(23) C(12) 3.515 2_755
H(23) C(13) 3.593 1_565
H(23) H(5) 3.447 2_755
H(23) H(6) 2.755 2_755
H(23) H(7) 3.375 1_565
H(23) H(8) 3.040 1_565
H(24) H(13) 2.931 2_655
H(24) H(14) 3.486 2_655
H(24) H(16) 2.731 2_645
H(25) C(15) 3.488 4_454
H(25) C(21) 3.537 3_765
H(25) H(9) 3.584 4_454
H(25) H(10) 3.324 4_454
H(25) H(11) 3.032 4_454
H(25) H(16) 2.880 2_645
H(25) H(20) 3.562 2_645
H(25) H(27) 2.915 3_765
H(25) H(28) 3.466 3_765
H(25) H(33) 3.462 3_765
H(26) C(18) 3.549 2_645
H(26) H(16) 2.935 2_645
H(26) H(20) 2.712 2_645
H(26) H(27) 2.988 3_765
H(27) C(9) 3.585 3_765
H(27) C(12) 3.338 3_765
H(27) C(20) 3.280 3_765
H(27) H(4) 3.120 3_765
H(27) H(5) 2.886 3_765
H(27) H(25) 2.915 3_765
H(27) H(26) 2.988 3_765
H(27) H(28) 3.360 3_765
H(28) C(9) 3.444 3_765
H(28) C(10) 3.221 3_765
H(28) C(12) 3.293 3_765
H(28) C(21) 3.379 3_765
H(28) H(4) 2.762 3_765
H(28) H(5) 2.973 3_765
H(28) H(10) 3.516 4_454
H(28) H(11) 2.892 4_454
H(28) H(25) 3.466 3_765
H(28) H(27) 3.360 3_765
H(28) H(28) 3.004 3_765
H(29) O(11) 2.437 4_464
H(29) O(12) 2.341 4_464
H(29) C(14) 3.357 4_464
H(29) C(24) 3.590 3_775
H(29) H(1) 3.091 3_775
H(29) H(12) 3.156 2_655
H(29) H(12) 3.542 4_464
H(29) H(34) 2.656 3_775
H(30) O(12) 3.459 4_464
H(30) C(17) 3.442 4_464
H(30) H(9) 3.545 2_655
H(30) H(11) 3.070 4_454
H(30) H(12) 3.311 2_655
H(30) H(12) 3.295 4_464
H(30) H(13) 3.575 2_655
H(30) H(15) 3.021 4_464
H(30) H(17) 3.026 4_464
H(31) O(11) 3.322 4_464
H(31) O(12) 3.356 4_464
H(31) N(1) 3.064 4_464
H(31) C(1) 3.087 4_464
H(31) C(2) 3.222 4_464
H(31) C(3) 3.293 4_464
H(31) C(4) 3.201 4_464
H(31) C(19) 3.330 4_464
H(31) H(5) 3.596 3_765
H(31) H(6) 3.337 4_464
H(31) H(11) 3.339 4_454
H(31) H(15) 3.198 4_464
H(31) H(21) 2.799 4_464
H(31) H(22) 3.154 4_464
H(32) N(2) 2.728 3_775
H(32) C(8) 2.957 3_775
H(32) C(9) 3.254 3_775
H(32) C(10) 3.230 3_775
H(32) C(11) 2.908 3_775
H(32) H(1) 3.043 3_775
H(32) H(3) 3.240 3_775
H(32) H(14) 3.209 4_564
H(32) H(18) 3.380 4_564
H(32) H(32) 3.322 3_775
H(33) C(18) 3.401 4_564
H(33) H(10) 2.878 2_755
H(33) H(14) 3.001 4_564
H(33) H(17) 3.365 4_564
H(33) H(18) 2.511 4_564
H(33) H(20) 3.538 4_564
H(33) H(25) 3.462 3_765
H(34) O(3) 3.493 3_775
H(34) O(4) 3.528 3_775
H(34) O(11) 2.855 2_755
H(34) O(12) 3.012 2_755
H(34) C(16) 3.518 4_564
H(34) C(22) 3.528 3_775
H(34) C(23) 3.443 3_775
H(34) H(10) 2.904 2_755
H(34) H(12) 3.270 4_564
H(34) H(14) 2.916 4_564
H(34) H(18) 3.574 4_564
H(34) H(29) 2.656 3_775

loop_
_geom_torsion_atom_site_label_1
_geom_torsion_atom_site_label_2
_geom_torsion_atom_site_label_3
_geom_torsion_atom_site_label_4
_geom_torsion
C(15) O(2) C(14) O(11) 18.2(7)
C(15) O(2) C(14) O(12) -31.8(9)
C(15) O(2) C(14) C(13) 178.0(4)
C(23) O(4) C(22) O(3) -2.1(4)
C(23) O(4) C(22) C(21) 176.2(3)
O(12) O(11) C(14) O(2) -91.4(8)
O(12) O(11) C(14) C(13) 111.0(8)
O(11) O(12) C(14) O(2) 112.4(7)
O(11) O(12) C(14) C(13) -102.6(9)
C(1) N(1) C(4) C(3) 0.2(3)
C(1) N(1) C(4) C(5) -179.4(2)
C(4) N(1) C(1) C(2) 0.4(3)
C(4) N(1) C(1) C(12) -177.0(2)
C(1) N(1) C(7) C(6) 167.9(2)
C(1) N(1) C(7) C(8) 49.6(3)
C(1) N(1) C(7) C(19) -74.5(3)
C(7) N(1) C(1) C(2) -178.6(2)
C(7) N(1) C(1) C(12) 4.1(4)
C(4) N(1) C(7) C(6) -11.0(3)
C(4) N(1) C(7) C(8) -129.3(2)
C(4) N(1) C(7) C(19) 106.6(2)
C(7) N(1) C(4) C(3) 179.4(2)
C(7) N(1) C(4) C(5) -0.3(3)
C(8) N(2) C(11) C(10) -1.0(3)
C(8) N(2) C(11) C(24) 178.4(2)
C(11) N(2) C(8) C(7) 179.1(2)
C(11) N(2) C(8) C(9) 0.5(3)
N(1) C(1) C(2) C(3) -0.8(3)
N(1) C(1) C(2) C(13) 174.7(2)
C(12) C(1) C(2) C(3) 176.3(3)
C(12) C(1) C(2) C(13) -8.2(5)
C(1) C(2) C(3) C(4) 0.9(3)
C(1) C(2) C(3) C(16) -175.5(3)
C(1) C(2) C(13) C(14) 111.9(3)
C(3) C(2) C(13) C(14) -73.3(4)
C(13) C(2) C(3) C(4) -174.7(3)
C(13) C(2) C(3) C(16) 8.9(5)
C(2) C(3) C(4) N(1) -0.6(3)
C(2) C(3) C(4) C(5) 178.8(3)
C(16) C(3) C(4) N(1) 175.7(2)
C(16) C(3) C(4) C(5) -4.9(6)
N(1) C(4) C(5) C(6) 11.4(3)
N(1) C(4) C(5) C(17) -108.2(3)
N(1) C(4) C(5) C(18) 128.8(2)
C(3) C(4) C(5) C(6) -168.0(3)
C(3) C(4) C(5) C(17) 72.3(5)
C(3) C(4) C(5) C(18) -50.7(5)
C(4) C(5) C(6) C(7) -18.0(3)
C(17) C(5) C(6) C(7) 101.5(3)
C(18) C(5) C(6) C(7) -136.9(2)
C(5) C(6) C(7) N(1) 17.7(2)
C(5) C(6) C(7) C(8) 135.5(2)
C(5) C(6) C(7) C(19) -98.7(2)
N(1) C(7) C(8) N(2) -130.3(2)
N(1) C(7) C(8) C(9) 47.9(4)
C(6) C(7) C(8) N(2) 118.5(3)
C(6) C(7) C(8) C(9) -63.3(4)
C(19) C(7) C(8) N(2) -7.2(3)
C(19) C(7) C(8) C(9) 171.0(3)
N(2) C(8) C(9) C(10) 0.1(2)
N(2) C(8) C(9) C(20) 178.3(2)
C(7) C(8) C(9) C(10) -178.3(2)
C(7) C(8) C(9) C(20) -0.1(4)
C(8) C(9) C(10) C(11) -0.7(3)
C(8) C(9) C(10) C(21) -177.8(2)
C(20) C(9) C(10) C(11) -178.9(2)
C(20) C(9) C(10) C(21) 4.0(5)
C(9) C(10) C(11) N(2) 1.0(3)
C(9) C(10) C(11) C(24) -178.2(3)
C(9) C(10) C(21) C(22) 86.3(3)
C(11) C(10) C(21) C(22) -90.2(3)
C(21) C(10) C(11) N(2) 178.1(2)
C(21) C(10) C(11) C(24) -1.2(5)
C(2) C(13) C(14) O(2) 157.2(3)
C(2) C(13) C(14) O(11) -43.5(6)
C(2) C(13) C(14) O(12) 12.2(9)
C(10) C(21) C(22) O(3) 97.0(3)
C(10) C(21) C(22) O(4) -81.2(3)
